data_7234561
loop_
_publ_author_name
'Yuanxiang Xu'
'Kai Wang'
'Yujian Zhang'
'Zengqi Xie'
'Bo Zou'
'Yuguang Ma'

_publ_section_title
;
 Fluorescence mutation and structural evolution of a pi-conjugated
 molecular crystal during phase transition
;
_journal_name_full 'Journal of Materials Chemistry C'
_journal_page_first 1257
_journal_page_last 1262
_journal_paper_doi 10.1039/C5TC03745J
_journal_volume 4
_journal_year 2016
_chemical_formula_moiety 'C24 H16 N2'
_chemical_formula_sum 'C24 H16 N2'
_chemical_formula_weight 332.39
_chemical_melting_point ?
_space_group_IT_number 61
_space_group_name_Hall '-P 2ac 2ab'
_space_group_name_H-M_alt 'P b c a'
_symmetry_cell_setting orthorhombic
_symmetry_space_group_name_H-M 'P b c a'
_atom_sites_solution_hydrogens geom
_atom_sites_solution_primary direct
_atom_sites_solution_secondary difmap
_cell_angle_alpha 90.00
_cell_angle_beta 90.00
_cell_angle_gamma 90.00
_cell_formula_units_Z 4
_cell_length_a 6.8410(14)
_cell_length_b 7.3130(15)
_cell_length_c 35.529(7)
_cell_measurement_reflns_used 2018
_cell_measurement_temperature 293(2)
_cell_measurement_theta_max 27.44
_cell_measurement_theta_min 3.19
_cell_volume 1777.5(6)
_computing_cell_refinement Process-auto
_computing_data_collection Process-auto
_computing_data_reduction Process-auto
_computing_structure_refinement 'SHELXL-97 (Sheldrick, 1997)'
_computing_structure_solution 'SHELXS-97 (Sheldrick, 1990)'
_diffrn_ambient_temperature 293(2)
_diffrn_detector_area_resol_mean 10.0
_diffrn_measured_fraction_theta_full 0.998
_diffrn_measured_fraction_theta_max 0.998
_diffrn_measurement_device_type 'Rigaku RAXIS-RAPID'
_diffrn_measurement_method omega-scan
_diffrn_radiation_monochromator graphite
_diffrn_radiation_source 'fine-focus sealed tube'
_diffrn_radiation_type MoK\a
_diffrn_radiation_wavelength 0.71073
_diffrn_reflns_av_R_equivalents 0.0853
_diffrn_reflns_av_sigmaI/netI 0.0590
_diffrn_reflns_limit_h_max 8
_diffrn_reflns_limit_h_min -8
_diffrn_reflns_limit_k_max 9
_diffrn_reflns_limit_k_min -9
_diffrn_reflns_limit_l_max 46
_diffrn_reflns_limit_l_min -45
_diffrn_reflns_number 15707
_diffrn_reflns_theta_full 27.44
_diffrn_reflns_theta_max 27.44
_diffrn_reflns_theta_min 3.19
_diffrn_standards_decay_% 0
_diffrn_standards_interval_count 0
_diffrn_standards_interval_time 0
_diffrn_standards_number 0
_exptl_absorpt_coefficient_mu 0.073
_exptl_absorpt_correction_T_max 0.995
_exptl_absorpt_correction_T_min 0.9841
_exptl_absorpt_correction_type empirical
_exptl_absorpt_process_details Process-auto
_exptl_crystal_colour colourless
_exptl_crystal_density_diffrn 1.242
_exptl_crystal_density_meas ?
_exptl_crystal_density_method 'not measured'
_exptl_crystal_description block
_exptl_crystal_F_000 696
_exptl_crystal_size_max 0.23
_exptl_crystal_size_mid 0.2
_exptl_crystal_size_min 0.12
_refine_diff_density_max 0.184
_refine_diff_density_min -0.150
_refine_diff_density_rms 0.039
_refine_ls_extinction_method none
_refine_ls_goodness_of_fit_ref 1.034
_refine_ls_hydrogen_treatment mixed
_refine_ls_matrix_type full
_refine_ls_number_parameters 150
_refine_ls_number_reflns 2018
_refine_ls_number_restraints 0
_refine_ls_restrained_S_all 1.034
_refine_ls_R_factor_all 0.0916
_refine_ls_R_factor_gt 0.0565
_refine_ls_shift/su_max 0.000
_refine_ls_shift/su_mean 0.000
_refine_ls_structure_factor_coef Fsqd
_refine_ls_weighting_details 'calc w=1/[\s^2^(Fo^2^)+(0.0706P)^2^+0.1731P] where P=(Fo^2^+2Fc^2^)/3'
_refine_ls_weighting_scheme calc
_refine_ls_wR_factor_gt 0.1290
_refine_ls_wR_factor_ref 0.1489
_reflns_number_gt 1329
_reflns_number_total 2018
_reflns_threshold_expression >2sigma(I)
_cod_data_source_file J-Mater-Chem-C-2016-4-1257.cif
_cod_data_source_block xyx-4a
_cod_depositor_comments
;
The following automatic conversions were performed:

data item '_chemical_melting_point' value 'not measured' was changed
to '?' -- the value is undefined or not given.

data item '_symmetry_cell_setting' value 'Orthorhombic' was changed
to 'orthorhombic' in accordance with the built-in table derived from
the CIF Core dictionary named 'cif_core.dic' version 2.4.5 last
updated on 2014-11-21.

data item '_exptl_crystal_density_meas' value 'none' was changed to
'?' -- the value is perceived as not measured.

Automatic conversion script
Id: cif_fix_values 6909 2019-04-08 15:41:33Z antanas 
;
_cod_original_sg_symbol_H-M 'Pbca '
_cod_database_code 7234561

loop_
_symmetry_equiv_pos_as_xyz
'x, y, z'
'-x+1/2, -y, z+1/2'
'-x, y+1/2, -z+1/2'
'x+1/2, -y+1/2, -z'
'-x, -y, -z'
'x-1/2, y, -z-1/2'
'x, -y-1/2, z-1/2'
'-x-1/2, y-1/2, z'

loop_
_atom_site_label
_atom_site_type_symbol
_atom_site_fract_x
_atom_site_fract_y
_atom_site_fract_z
_atom_site_U_iso_or_equiv
_atom_site_adp_type
_atom_site_occupancy
_atom_site_symmetry_multiplicity
_atom_site_calc_flag
_atom_site_refinement_flags
_atom_site_disorder_assembly
_atom_site_disorder_group
N1 N 0.4631(3) 0.3804(3) 0.40900(5) 0.0748(6) Uani 1 1 d . . .
C1 C 0.0460(2) 0.4528(3) 0.46260(5) 0.0449(4) Uani 1 1 d . . .
C2 C -0.1347(3) 0.5293(3) 0.47176(5) 0.0526(5) Uani 1 1 d . . .
H2 H -0.232(3) 0.555(3) 0.4523(6) 0.067(6) Uiso 1 1 d . . .
C3 C 0.1794(3) 0.4261(3) 0.49161(5) 0.0517(5) Uani 1 1 d . . .
H3 H 0.307(3) 0.371(3) 0.4864(5) 0.054(5) Uiso 1 1 d . . .
C4 C 0.0937(2) 0.4020(2) 0.42310(5) 0.0434(4) Uani 1 1 d . . .
C5 C -0.0415(3) 0.3605(3) 0.39707(5) 0.0486(5) Uani 1 1 d . . .
H5 H -0.185(3) 0.365(3) 0.4070(6) 0.071(6) Uiso 1 1 d . . .
C6 C -0.0157(2) 0.3118(3) 0.35734(5) 0.0449(5) Uani 1 1 d . . .
C7 C -0.1547(3) 0.1970(3) 0.34130(6) 0.0584(6) Uani 1 1 d . . .
H7 H -0.267(3) 0.157(3) 0.3572(7) 0.075(7) Uiso 1 1 d . . .
C8 C -0.1408(4) 0.1441(3) 0.30405(6) 0.0673(6) Uani 1 1 d . . .
H8 H -0.241(4) 0.069(4) 0.2936(7) 0.083(7) Uiso 1 1 d . . .
C9 C 0.0073(3) 0.2100(3) 0.28183(6) 0.0647(6) Uani 1 1 d . . .
H9 H 0.020(3) 0.175(3) 0.2550(7) 0.077(7) Uiso 1 1 d . . .
C10 C 0.1428(3) 0.3274(3) 0.29694(6) 0.0628(6) Uani 1 1 d . . .
H10 H 0.252(3) 0.374(3) 0.2821(6) 0.069(6) Uiso 1 1 d . . .
C11 C 0.1326(3) 0.3788(3) 0.33434(6) 0.0534(5) Uani 1 1 d . . .
H11 H 0.230(3) 0.455(3) 0.3443(5) 0.056(5) Uiso 1 1 d . . .
C12 C 0.2985(3) 0.3912(3) 0.41436(5) 0.0498(5) Uani 1 1 d . . .

loop_
_atom_site_aniso_label
_atom_site_aniso_U_11
_atom_site_aniso_U_22
_atom_site_aniso_U_33
_atom_site_aniso_U_23
_atom_site_aniso_U_13
_atom_site_aniso_U_12
N1 0.0464(10) 0.1129(18) 0.0652(12) 0.0022(11) 0.0018(8) 0.0052(10)
C1 0.0429(9) 0.0490(10) 0.0429(10) -0.0014(8) 0.0016(7) -0.0003(8)
C2 0.0442(10) 0.0672(13) 0.0463(10) -0.0005(9) -0.0073(8) 0.0065(9)
C3 0.0389(9) 0.0666(13) 0.0497(11) -0.0021(9) -0.0008(8) 0.0086(9)
C4 0.0379(9) 0.0475(10) 0.0449(9) 0.0002(7) 0.0021(7) 0.0012(7)
C5 0.0434(10) 0.0583(12) 0.0440(10) -0.0009(8) 0.0020(8) -0.0008(8)
C6 0.0404(9) 0.0516(11) 0.0425(9) 0.0007(8) -0.0016(7) 0.0026(8)
C7 0.0528(11) 0.0711(15) 0.0511(11) 0.0014(10) -0.0043(9) -0.0125(10)
C8 0.0759(15) 0.0714(16) 0.0546(12) -0.0063(10) -0.0155(11) -0.0102(12)
C9 0.0779(15) 0.0719(16) 0.0445(11) -0.0066(10) -0.0039(10) 0.0104(12)
C10 0.0609(13) 0.0799(16) 0.0476(11) 0.0011(10) 0.0098(10) -0.0006(11)
C11 0.0494(11) 0.0611(13) 0.0496(11) -0.0020(9) 0.0011(9) -0.0049(9)
C12 0.0436(10) 0.0593(12) 0.0465(10) -0.0012(9) -0.0004(8) 0.0021(8)

loop_
_atom_type_symbol
_atom_type_description
_atom_type_scat_dispersion_real
_atom_type_scat_dispersion_imag
_atom_type_scat_source
C C 0.0033 0.0016 'International Tables Vol C Tables 4.2.6.8 and 6.1.1.4'
H H 0.0000 0.0000 'International Tables Vol C Tables 4.2.6.8 and 6.1.1.4'
N N 0.0061 0.0033 'International Tables Vol C Tables 4.2.6.8 and 6.1.1.4'

loop_
_geom_angle_atom_site_label_1
_geom_angle_atom_site_label_2
_geom_angle_atom_site_label_3
_geom_angle
_geom_angle_site_symmetry_1
_geom_angle_site_symmetry_3
C3 C1 C2 117.70(17) . .
C3 C1 C4 121.36(16) . .
C2 C1 C4 120.94(16) . .
C3 C2 C1 120.82(17) 5_566 .
C3 C2 H2 118.3(13) 5_566 .
C1 C2 H2 120.9(13) . .
C2 C3 C1 121.47(17) 5_566 .
C2 C3 H3 118.4(11) 5_566 .
C1 C3 H3 120.1(11) . .
C5 C4 C12 120.68(17) . .
C5 C4 C1 123.71(16) . .
C12 C4 C1 115.55(15) . .
C4 C5 C6 129.41(17) . .
C4 C5 H5 114.1(12) . .
C6 C5 H5 116.5(12) . .
C7 C6 C11 118.06(18) . .
C7 C6 C5 117.30(16) . .
C11 C6 C5 124.57(17) . .
C8 C7 C6 120.96(19) . .
C8 C7 H7 120.9(14) . .
C6 C7 H7 118.1(14) . .
C9 C8 C7 120.2(2) . .
C9 C8 H8 120.6(15) . .
C7 C8 H8 119.0(15) . .
C8 C9 C10 119.6(2) . .
C8 C9 H9 121.8(13) . .
C10 C9 H9 118.6(13) . .
C9 C10 C11 120.8(2) . .
C9 C10 H10 121.6(13) . .
C11 C10 H10 117.6(13) . .
C10 C11 C6 120.4(2) . .
C10 C11 H11 119.3(12) . .
C6 C11 H11 120.3(12) . .
N1 C12 C4 177.0(2) . .

loop_
_geom_bond_atom_site_label_1
_geom_bond_atom_site_label_2
_geom_bond_distance
_geom_bond_site_symmetry_2
N1 C12 1.144(2) .
C1 C3 1.390(3) .
C1 C2 1.396(3) .
C1 C4 1.488(2) .
C2 C3 1.376(3) 5_566
C2 H2 0.97(2) .
C3 C2 1.376(3) 5_566
C3 H3 0.98(2) .
C4 C5 1.343(3) .
C4 C12 1.437(2) .
C5 C6 1.467(3) .
C5 H5 1.04(2) .
C6 C7 1.391(3) .
C6 C11 1.392(3) .
C7 C8 1.382(3) .
C7 H7 1.00(2) .
C8 C9 1.372(3) .
C8 H8 0.96(3) .
C9 C10 1.373(3) .
C9 H9 0.99(3) .
C10 C11 1.383(3) .
C10 H10 0.97(2) .
C11 H11 0.94(2) .
